data_4315478
loop_
_publ_author_name
'Daniel Lundberg'
'Ingmar Persson'
'Lars Eriksson'
'Paola D'Angelo'
'Simone de Panfilis'

_publ_contact_author_address
;Swedish University of Agricultural Sciences (SLU)
Dept. of Chemistry
P.O. Box 7015
S-750 07 Uppsala
Sweden
;
_publ_contact_author_email daniel.lundberg@kemi.slu.se
_publ_contact_author_fax +46-18-673476
_publ_contact_author_name 'Daniel Lundberg'
_publ_contact_author_phone +46-18-671549
_publ_section_title
;
 Structural Study of the N,N'-Dimethylpropyleneurea Solvated
 Lanthanoid(III) Ions in Solution and Solid State with an Analysis of the
 Ionic Radii of Lanthanoid(III) Ions
;
_journal_name_full 'Inorganic Chemistry'
_journal_page_first 4420
_journal_page_last 4432
_journal_paper_doi 10.1021/ic100034q
_journal_volume 49
_journal_year 2010
_chemical_formula_moiety 'C36 H72 Lu N12 O6, 3(I)'
_chemical_formula_structural '(Lu (C6 H12 N2 O)6) I3'
_chemical_formula_sum 'C36 H72 I3 Lu N12 O6'
_chemical_formula_weight 1324.73
_chemical_name_common 'hexakis(dmpu)lutetium(III) iodide'
_chemical_name_systematic 'hexakis[1,3-dimethyltetrahydropyrimidin-2(1H)-one-\kO]lutetium(III) iodide'
_space_group_IT_number 14
_symmetry_cell_setting monoclinic
_symmetry_Int_Tables_number 14
_symmetry_space_group_name_Hall '-P 2yn'
_symmetry_space_group_name_H-M 'P 1 21/n 1'
_atom_sites_solution_hydrogens geom
_atom_sites_solution_primary direct
_atom_sites_solution_secondary difmap
_audit_creation_method SHELXL-97
_cell_angle_alpha 90.0
_cell_angle_beta 92.0062(7)
_cell_angle_gamma 90.0
_cell_formula_units_Z 2
_cell_length_a 12.11482(9)
_cell_length_b 11.86508(8)
_cell_length_c 17.63997(13)
_cell_measurement_reflns_used 24261
_cell_measurement_temperature 100(2)
_cell_measurement_theta_max 32.2827
_cell_measurement_theta_min 3.7707
_cell_volume 2534.07(3)
_computing_cell_refinement 'Crysalis RED (Oxford diffraction, 2008)'
_computing_data_collection 'Crysalis CCD (Oxford diffraction, 2008)'
_computing_data_reduction 'Crysalis RED'
_computing_structure_refinement 'SHELXL-97 (Sheldrick, 2008)'
_computing_structure_solution 'SHELXS-97 (Sheldrick, 2008)'
_diffrn_ambient_temperature 100(2)
_diffrn_detector_area_resol_mean 16.5467
_diffrn_measured_fraction_theta_full 0.997
_diffrn_measured_fraction_theta_max 0.997
_diffrn_measurement_device_type 'GONIOMETER OXFORD DIFFRACTION KM4 XCALIBUR2'
_diffrn_measurement_method '\w scans at different \f'
_diffrn_radiation_monochromator graphite
_diffrn_radiation_probe x-ray
_diffrn_radiation_source 'fine-focus sealed tube'
_diffrn_radiation_type MoK\a
_diffrn_radiation_wavelength 0.71073
_diffrn_reflns_av_R_equivalents 0.0249
_diffrn_reflns_av_sigmaI/netI 0.0144
_diffrn_reflns_limit_h_max 14
_diffrn_reflns_limit_h_min -14
_diffrn_reflns_limit_k_max 13
_diffrn_reflns_limit_k_min -14
_diffrn_reflns_limit_l_max 19
_diffrn_reflns_limit_l_min -20
_diffrn_reflns_number 30142
_diffrn_reflns_theta_full 25.02
_diffrn_reflns_theta_max 25.02
_diffrn_reflns_theta_min 3.78
_diffrn_standards_number 0
_exptl_absorpt_coefficient_mu 3.826
_exptl_absorpt_correction_T_max 0.68000
_exptl_absorpt_correction_T_min 0.6512632
_exptl_absorpt_correction_type multi-scan
_exptl_absorpt_process_details 'Crysalis RED (Oxford Diffraction, 2008)'
_exptl_crystal_colour colourless
_exptl_crystal_density_diffrn 1.736
_exptl_crystal_density_method 'not measured'
_exptl_crystal_description block
_exptl_crystal_F_000 1300
_exptl_crystal_size_max 0.12
_exptl_crystal_size_mid 0.11
_exptl_crystal_size_min 0.10
_refine_diff_density_max 1.113
_refine_diff_density_min -0.973
_refine_diff_density_rms 0.097
_refine_ls_extinction_coef 0.00143(8)
_refine_ls_extinction_expression Fc^*^=kFc[1+0.001xFc^2^\l^3^/sin(2\q)]^-1/4^
_refine_ls_extinction_method SHELXL
_refine_ls_goodness_of_fit_ref 1.124
_refine_ls_hydrogen_treatment constr
_refine_ls_matrix_type full
_refine_ls_number_parameters 272
_refine_ls_number_reflns 4458
_refine_ls_number_restraints 0
_refine_ls_restrained_S_all 1.124
_refine_ls_R_factor_all 0.0210
_refine_ls_R_factor_gt 0.0182
_refine_ls_shift/su_max 0.001
_refine_ls_shift/su_mean 0.000
_refine_ls_structure_factor_coef Fsqd
_refine_ls_weighting_details 'calc w=1/[\s^2^(Fo^2^)+(0.0277P)^2^+0.4872P] where P=(Fo^2^+2Fc^2^)/3'
_refine_ls_weighting_scheme calc
_refine_ls_wR_factor_gt 0.0470
_refine_ls_wR_factor_ref 0.0476
_reflns_number_gt 4016
_reflns_number_total 4458
_reflns_threshold_expression I>2\s(I)
_cod_data_source_file ic100034q_si_002_8.cif
_cod_data_source_block ccdc_Lu
_cod_original_sg_symbol_H-M 'P 21/n'
_cod_database_code 4315478

loop_
_symmetry_equiv_pos_as_xyz
'x, y, z'
'-x+1/2, y+1/2, -z+1/2'
'-x, -y, -z'
'x-1/2, -y-1/2, z-1/2'

loop_
_atom_site_label
_atom_site_type_symbol
_atom_site_fract_x
_atom_site_fract_y
_atom_site_fract_z
_atom_site_U_iso_or_equiv
_atom_site_adp_type
_atom_site_occupancy
_atom_site_symmetry_multiplicity
_atom_site_calc_flag
_atom_site_refinement_flags
_atom_site_disorder_assembly
_atom_site_disorder_group
Lu1 Lu 0.0000 0.0000 0.0000 0.01367(6) Uani 1 2 d S . .
I1 I 0.523254(15) 0.024329(17) 0.271306(11) 0.02992(7) Uani 1 1 d . . .
I2 I 0.0000 0.0000 0.5000 0.02430(8) Uani 1 2 d S . .
O1 O 0.14595(12) -0.10647(13) 0.01369(9) 0.0173(4) Uani 1 1 d . . .
C1 C 0.24110(19) -0.14608(19) 0.03124(14) 0.0171(5) Uani 1 1 d . . .
N11 N 0.32437(16) -0.13069(17) -0.01626(11) 0.0189(4) Uani 1 1 d . . .
C11 C 0.3026(2) -0.0726(2) -0.08818(15) 0.0273(6) Uani 1 1 d . . .
H11A H 0.2340 -0.1015 -0.1121 0.041 Uiso 1 1 calc R . .
H11B H 0.3640 -0.0857 -0.1218 0.041 Uiso 1 1 calc R . .
H11C H 0.2951 0.0085 -0.0789 0.041 Uiso 1 1 calc R . .
C13 C 0.4361(2) -0.1729(2) 0.00001(16) 0.0278(6) Uani 1 1 d . . .
H13A H 0.4905 -0.1214 -0.0222 0.033 Uiso 1 1 calc R . .
H13B H 0.4445 -0.2481 -0.0234 0.033 Uiso 1 1 calc R . .
C14 C 0.4580(2) -0.1813(2) 0.08453(17) 0.0334(7) Uani 1 1 d . . .
H14A H 0.5297 -0.2194 0.0949 0.040 Uiso 1 1 calc R . .
H14B H 0.4624 -0.1047 0.1068 0.040 Uiso 1 1 calc R . .
C15 C 0.3673(2) -0.2466(2) 0.12039(16) 0.0302(7) Uani 1 1 d . . .
H15A H 0.3724 -0.3270 0.1057 0.036 Uiso 1 1 calc R . .
H15B H 0.3762 -0.2418 0.1763 0.036 Uiso 1 1 calc R . .
N12 N 0.25852(17) -0.20224(17) 0.09628(12) 0.0210(5) Uani 1 1 d . . .
C12 C 0.1675(2) -0.2262(2) 0.14594(15) 0.0281(6) Uani 1 1 d . . .
H12A H 0.1709 -0.1743 0.1892 0.042 Uiso 1 1 calc R . .
H12B H 0.1735 -0.3040 0.1643 0.042 Uiso 1 1 calc R . .
H12C H 0.0971 -0.2163 0.1176 0.042 Uiso 1 1 calc R . .
O2 O 0.08304(13) 0.13922(13) 0.05921(9) 0.0190(4) Uani 1 1 d . . .
C2 C 0.14304(19) 0.22301(19) 0.07897(13) 0.0159(5) Uani 1 1 d . . .
N21 N 0.24197(16) 0.20385(17) 0.11455(12) 0.0189(5) Uani 1 1 d . . .
C21 C 0.2847(2) 0.0894(2) 0.11851(16) 0.0272(6) Uani 1 1 d . . .
H21A H 0.2248 0.0373 0.1300 0.041 Uiso 1 1 calc R . .
H21B H 0.3428 0.0847 0.1585 0.041 Uiso 1 1 calc R . .
H21C H 0.3154 0.0690 0.0697 0.041 Uiso 1 1 calc R . .
C23 C 0.3214(2) 0.2948(2) 0.13086(15) 0.0219(6) Uani 1 1 d . . .
H23A H 0.3700 0.3043 0.0874 0.026 Uiso 1 1 calc R . .
H23B H 0.3682 0.2749 0.1760 0.026 Uiso 1 1 calc R . .
C24 C 0.2612(2) 0.4038(2) 0.14519(15) 0.0238(6) Uani 1 1 d . . .
H24A H 0.2217 0.3984 0.1932 0.029 Uiso 1 1 calc R . .
H24B H 0.3149 0.4665 0.1499 0.029 Uiso 1 1 calc R . .
C25 C 0.1798(2) 0.4266(2) 0.08035(15) 0.0236(6) Uani 1 1 d . . .
H25A H 0.1343 0.4931 0.0923 0.028 Uiso 1 1 calc R . .
H25B H 0.2202 0.4435 0.0339 0.028 Uiso 1 1 calc R . .
N22 N 0.10801(17) 0.32843(16) 0.06698(12) 0.0195(5) Uani 1 1 d . . .
C22 C 0.0001(2) 0.3508(2) 0.03161(17) 0.0295(6) Uani 1 1 d . . .
H22A H 0.0092 0.3788 -0.0201 0.044 Uiso 1 1 calc R . .
H22B H -0.0383 0.4076 0.0612 0.044 Uiso 1 1 calc R . .
H22C H -0.0433 0.2811 0.0298 0.044 Uiso 1 1 calc R . .
O3 O -0.05706(13) -0.06172(14) 0.10826(9) 0.0197(4) Uani 1 1 d . . .
C3 C -0.10486(19) -0.0837(2) 0.16978(14) 0.0184(5) Uani 1 1 d . . .
N31 N -0.08762(19) -0.01703(18) 0.23096(12) 0.0230(5) Uani 1 1 d . . .
C31 C -0.0184(2) 0.0825(3) 0.22623(17) 0.0325(7) Uani 1 1 d . . .
H31A H 0.0404 0.0686 0.1906 0.049 Uiso 1 1 calc R . .
H31B H 0.0146 0.0996 0.2765 0.049 Uiso 1 1 calc R . .
H31C H -0.0633 0.1466 0.2085 0.049 Uiso 1 1 calc R . .
C33 C -0.1486(2) -0.0331(2) 0.30035(15) 0.0293(6) Uani 1 1 d . . .
H33A H -0.2203 0.0068 0.2959 0.035 Uiso 1 1 calc R . .
H33B H -0.1059 -0.0015 0.3442 0.035 Uiso 1 1 calc R . .
C34 C -0.1680(2) -0.1575(2) 0.31256(15) 0.0325(7) Uani 1 1 d . . .
H34A H -0.0964 -0.1964 0.3216 0.039 Uiso 1 1 calc R . .
H34B H -0.2131 -0.1687 0.3576 0.039 Uiso 1 1 calc R . .
C35 C -0.2269(2) -0.2063(2) 0.24338(14) 0.0278(6) Uani 1 1 d . . .
H35A H -0.2282 -0.2895 0.2473 0.033 Uiso 1 1 calc R . .
H35B H -0.3043 -0.1791 0.2408 0.033 Uiso 1 1 calc R . .
N32 N -0.17144(17) -0.17310(17) 0.17400(12) 0.0212(5) Uani 1 1 d . . .
C32 C -0.1959(2) -0.2425(2) 0.10733(15) 0.0263(6) Uani 1 1 d . . .
H32A H -0.1576 -0.2119 0.0639 0.040 Uiso 1 1 calc R . .
H32B H -0.2757 -0.2425 0.0962 0.040 Uiso 1 1 calc R . .
H32C H -0.1709 -0.3199 0.1172 0.040 Uiso 1 1 calc R . .

loop_
_atom_site_aniso_label
_atom_site_aniso_U_11
_atom_site_aniso_U_22
_atom_site_aniso_U_33
_atom_site_aniso_U_23
_atom_site_aniso_U_13
_atom_site_aniso_U_12
Lu1 0.01212(9) 0.01291(9) 0.01588(9) -0.00013(5) -0.00114(6) -0.00064(5)
I1 0.02340(10) 0.04218(12) 0.02429(11) 0.00178(8) 0.00253(7) -0.00002(8)
I2 0.02974(15) 0.02092(14) 0.02232(14) -0.00269(9) 0.00218(11) -0.00408(9)
O1 0.0128(9) 0.0183(9) 0.0207(9) 0.0013(7) -0.0002(7) 0.0024(7)
C1 0.0180(13) 0.0114(12) 0.0218(13) -0.0041(10) -0.0020(10) -0.0002(9)
N11 0.0153(11) 0.0199(11) 0.0218(11) 0.0022(9) 0.0032(9) 0.0050(8)
C11 0.0295(15) 0.0271(15) 0.0260(15) 0.0040(11) 0.0090(12) 0.0045(12)
C13 0.0159(14) 0.0249(14) 0.0429(18) 0.0036(12) 0.0052(12) 0.0050(11)
C14 0.0173(14) 0.0354(17) 0.0468(19) -0.0051(13) -0.0086(13) 0.0101(12)
C15 0.0298(16) 0.0355(16) 0.0248(15) 0.0024(12) -0.0053(12) 0.0158(12)
N12 0.0204(11) 0.0221(11) 0.0204(11) 0.0033(9) 0.0004(9) 0.0066(9)
C12 0.0320(16) 0.0292(15) 0.0230(15) 0.0068(11) 0.0024(12) 0.0025(12)
O2 0.0187(9) 0.0152(9) 0.0229(9) -0.0019(7) -0.0037(7) -0.0022(7)
C2 0.0177(13) 0.0163(12) 0.0138(12) -0.0009(9) 0.0009(10) -0.0017(10)
N21 0.0167(11) 0.0156(11) 0.0242(12) -0.0023(8) -0.0029(9) -0.0001(8)
C21 0.0226(14) 0.0202(14) 0.0381(16) -0.0015(12) -0.0097(12) 0.0036(11)
C23 0.0154(13) 0.0222(14) 0.0281(15) -0.0042(11) -0.0019(11) -0.0039(10)
C24 0.0211(14) 0.0182(14) 0.0320(15) -0.0072(11) -0.0020(12) -0.0054(10)
C25 0.0273(14) 0.0134(13) 0.0300(15) -0.0023(10) 0.0002(12) -0.0034(10)
N22 0.0192(11) 0.0153(11) 0.0236(12) -0.0012(8) -0.0064(9) 0.0002(8)
C22 0.0275(16) 0.0205(14) 0.0398(17) -0.0033(12) -0.0116(12) 0.0044(11)
O3 0.0201(9) 0.0210(9) 0.0180(9) 0.0024(7) 0.0007(7) -0.0014(7)
C3 0.0137(12) 0.0220(13) 0.0192(13) 0.0054(10) -0.0013(10) 0.0042(10)
N31 0.0232(12) 0.0280(12) 0.0177(12) -0.0013(9) -0.0002(9) -0.0046(9)
C31 0.0317(16) 0.0360(17) 0.0300(15) -0.0096(13) 0.0011(12) -0.0107(13)
C33 0.0343(16) 0.0363(16) 0.0175(14) -0.0005(12) 0.0016(12) -0.0013(13)
C34 0.0392(17) 0.0372(17) 0.0216(15) 0.0082(12) 0.0069(13) 0.0038(13)
C35 0.0347(17) 0.0223(14) 0.0272(15) 0.0058(11) 0.0125(13) -0.0014(12)
N32 0.0252(12) 0.0195(11) 0.0193(11) 0.0028(9) 0.0036(9) -0.0013(9)
C32 0.0299(15) 0.0218(14) 0.0275(15) -0.0026(11) 0.0022(12) -0.0066(11)

loop_
_atom_type_symbol
_atom_type_description
_atom_type_scat_dispersion_real
_atom_type_scat_dispersion_imag
_atom_type_scat_source
C C 0.0033 0.0016 'International Tables Vol C Tables 4.2.6.8 and 6.1.1.4'
H H 0.0000 0.0000 'International Tables Vol C Tables 4.2.6.8 and 6.1.1.4'
Lu Lu -0.4720 5.8584 'International Tables Vol C Tables 4.2.6.8 and 6.1.1.4'
I I -0.4742 1.8119 'International Tables Vol C Tables 4.2.6.8 and 6.1.1.4'
N N 0.0061 0.0033 'International Tables Vol C Tables 4.2.6.8 and 6.1.1.4'
O O 0.0106 0.0060 'International Tables Vol C Tables 4.2.6.8 and 6.1.1.4'

loop_
_geom_angle_atom_site_label_1
_geom_angle_atom_site_label_2
_geom_angle_atom_site_label_3
_geom_angle
_geom_angle_site_symmetry_1
_geom_angle_site_symmetry_3
_geom_angle_publ_flag
O1 Lu1 O1 180.0 . 3 ?
O1 Lu1 O3 90.62(6) . 3 ?
O1 Lu1 O3 89.37(6) 3 3 ?
O1 Lu1 O3 89.38(6) . . ?
O1 Lu1 O3 90.62(6) 3 . ?
O3 Lu1 O3 180.0 3 . ?
O1 Lu1 O2 88.45(6) . 3 ?
O1 Lu1 O2 91.55(6) 3 3 ?
O3 Lu1 O2 89.43(6) 3 3 ?
O3 Lu1 O2 90.57(6) . 3 ?
O1 Lu1 O2 91.55(6) . . ?
O1 Lu1 O2 88.45(6) 3 . ?
O3 Lu1 O2 90.57(6) 3 . ?
O3 Lu1 O2 89.43(6) . . ?
O2 Lu1 O2 180.0 3 . ?
C1 O1 Lu1 164.82(15) . . ?
O1 C1 N12 120.5(2) . . ?
O1 C1 N11 119.4(2) . . ?
N12 C1 N11 120.2(2) . . ?
C1 N11 C11 119.2(2) . . ?
C1 N11 C13 122.7(2) . . ?
C11 N11 C13 118.1(2) . . ?
N11 C11 H11A 109.5 . . ?
N11 C11 H11B 109.5 . . ?
H11A C11 H11B 109.5 . . ?
N11 C11 H11C 109.5 . . ?
H11A C11 H11C 109.5 . . ?
H11B C11 H11C 109.5 . . ?
N11 C13 C14 110.3(2) . . ?
N11 C13 H13A 109.6 . . ?
C14 C13 H13A 109.6 . . ?
N11 C13 H13B 109.6 . . ?
C14 C13 H13B 109.6 . . ?
H13A C13 H13B 108.1 . . ?
C15 C14 C13 110.1(2) . . ?
C15 C14 H14A 109.6 . . ?
C13 C14 H14A 109.6 . . ?
C15 C14 H14B 109.6 . . ?
C13 C14 H14B 109.6 . . ?
H14A C14 H14B 108.2 . . ?
N12 C15 C14 110.8(2) . . ?
N12 C15 H15A 109.5 . . ?
C14 C15 H15A 109.5 . . ?
N12 C15 H15B 109.5 . . ?
C14 C15 H15B 109.5 . . ?
H15A C15 H15B 108.1 . . ?
C1 N12 C12 120.8(2) . . ?
C1 N12 C15 122.7(2) . . ?
C12 N12 C15 116.4(2) . . ?
N12 C12 H12A 109.5 . . ?
N12 C12 H12B 109.5 . . ?
H12A C12 H12B 109.5 . . ?
N12 C12 H12C 109.5 . . ?
H12A C12 H12C 109.5 . . ?
H12B C12 H12C 109.5 . . ?
C2 O2 Lu1 166.39(15) . . ?
O2 C2 N22 120.9(2) . . ?
O2 C2 N21 118.9(2) . . ?
N22 C2 N21 120.2(2) . . ?
C2 N21 C21 119.2(2) . . ?
C2 N21 C23 122.1(2) . . ?
C21 N21 C23 116.6(2) . . ?
N21 C21 H21A 109.5 . . ?
N21 C21 H21B 109.5 . . ?
H21A C21 H21B 109.5 . . ?
N21 C21 H21C 109.5 . . ?
H21A C21 H21C 109.5 . . ?
H21B C21 H21C 109.5 . . ?
N21 C23 C24 110.2(2) . . ?
N21 C23 H23A 109.6 . . ?
C24 C23 H23A 109.6 . . ?
N21 C23 H23B 109.6 . . ?
C24 C23 H23B 109.6 . . ?
H23A C23 H23B 108.1 . . ?
C25 C24 C23 109.5(2) . . ?
C25 C24 H24A 109.8 . . ?
C23 C24 H24A 109.8 . . ?
C25 C24 H24B 109.8 . . ?
C23 C24 H24B 109.8 . . ?
H24A C24 H24B 108.2 . . ?
N22 C25 C24 110.3(2) . . ?
N22 C25 H25A 109.6 . . ?
C24 C25 H25A 109.6 . . ?
N22 C25 H25B 109.6 . . ?
C24 C25 H25B 109.6 . . ?
H25A C25 H25B 108.1 . . ?
C2 N22 C22 121.0(2) . . ?
C2 N22 C25 122.3(2) . . ?
C22 N22 C25 116.3(2) . . ?
N22 C22 H22A 109.5 . . ?
N22 C22 H22B 109.5 . . ?
H22A C22 H22B 109.5 . . ?
N22 C22 H22C 109.5 . . ?
H22A C22 H22C 109.5 . . ?
H22B C22 H22C 109.5 . . ?
C3 O3 Lu1 169.05(16) . . ?
O3 C3 N32 120.2(2) . . ?
O3 C3 N31 119.9(2) . . ?
N32 C3 N31 119.9(2) . . ?
C3 N31 C31 120.3(2) . . ?
C3 N31 C33 121.6(2) . . ?
C31 N31 C33 117.6(2) . . ?
N31 C31 H31A 109.5 . . ?
N31 C31 H31B 109.5 . . ?
H31A C31 H31B 109.5 . . ?
N31 C31 H31C 109.5 . . ?
H31A C31 H31C 109.5 . . ?
H31B C31 H31C 109.5 . . ?
N31 C33 C34 109.4(2) . . ?
N31 C33 H33A 109.8 . . ?
C34 C33 H33A 109.8 . . ?
N31 C33 H33B 109.8 . . ?
C34 C33 H33B 109.8 . . ?
H33A C33 H33B 108.2 . . ?
C35 C34 C33 109.3(2) . . ?
C35 C34 H34A 109.8 . . ?
C33 C34 H34A 109.8 . . ?
C35 C34 H34B 109.8 . . ?
C33 C34 H34B 109.8 . . ?
H34A C34 H34B 108.3 . . ?
N32 C35 C34 110.7(2) . . ?
N32 C35 H35A 109.5 . . ?
C34 C35 H35A 109.5 . . ?
N32 C35 H35B 109.5 . . ?
C34 C35 H35B 109.5 . . ?
H35A C35 H35B 108.1 . . ?
C3 N32 C32 120.6(2) . . ?
C3 N32 C35 123.6(2) . . ?
C32 N32 C35 115.7(2) . . ?
N32 C32 H32A 109.5 . . ?
N32 C32 H32B 109.5 . . ?
H32A C32 H32B 109.5 . . ?
N32 C32 H32C 109.5 . . ?
H32A C32 H32C 109.5 . . ?
H32B C32 H32C 109.5 . . ?

loop_
_geom_bond_atom_site_label_1
_geom_bond_atom_site_label_2
_geom_bond_distance
_geom_bond_site_symmetry_2
_geom_bond_publ_flag
Lu1 O1 2.1797(15) . ?
Lu1 O1 2.1797(15) 3 ?
Lu1 O3 2.1802(16) 3 ?
Lu1 O3 2.1803(16) . ?
Lu1 O2 2.1812(16) 3 ?
Lu1 O2 2.1813(16) . ?
O1 C1 1.273(3) . ?
C1 N12 1.337(3) . ?
C1 N11 1.346(3) . ?
N11 C11 1.460(3) . ?
N11 C13 1.462(3) . ?
C11 H11A 0.9800 . ?
C11 H11B 0.9800 . ?
C11 H11C 0.9800 . ?
C13 C14 1.509(4) . ?
C13 H13A 0.9900 . ?
C13 H13B 0.9900 . ?
C14 C15 1.503(4) . ?
C14 H14A 0.9900 . ?
C14 H14B 0.9900 . ?
C15 N12 1.468(3) . ?
C15 H15A 0.9900 . ?
C15 H15B 0.9900 . ?
N12 C12 1.460(3) . ?
C12 H12A 0.9800 . ?
C12 H12B 0.9800 . ?
C12 H12C 0.9800 . ?
O2 C2 1.273(3) . ?
C2 N22 1.335(3) . ?
C2 N21 1.353(3) . ?
N21 C21 1.454(3) . ?
N21 C23 1.467(3) . ?
C21 H21A 0.9800 . ?
C21 H21B 0.9800 . ?
C21 H21C 0.9800 . ?
C23 C24 1.511(3) . ?
C23 H23A 0.9900 . ?
C23 H23B 0.9900 . ?
C24 C25 1.508(4) . ?
C24 H24A 0.9900 . ?
C24 H24B 0.9900 . ?
C25 N22 1.468(3) . ?
C25 H25A 0.9900 . ?
C25 H25B 0.9900 . ?
N22 C22 1.453(3) . ?
C22 H22A 0.9800 . ?
C22 H22B 0.9800 . ?
C22 H22C 0.9800 . ?
O3 C3 1.275(3) . ?
C3 N32 1.336(3) . ?
C3 N31 1.349(3) . ?
N31 C31 1.453(3) . ?
N31 C33 1.464(3) . ?
C31 H31A 0.9800 . ?
C31 H31B 0.9800 . ?
C31 H31C 0.9800 . ?
C33 C34 1.511(4) . ?
C33 H33A 0.9900 . ?
C33 H33B 0.9900 . ?
C34 C35 1.508(4) . ?
C34 H34A 0.9900 . ?
C34 H34B 0.9900 . ?
C35 N32 1.470(3) . ?
C35 H35A 0.9900 . ?
C35 H35B 0.9900 . ?
N32 C32 1.458(3) . ?
C32 H32A 0.9800 . ?
C32 H32B 0.9800 . ?
C32 H32C 0.9800 . ?

loop_
_geom_torsion_atom_site_label_1
_geom_torsion_atom_site_label_2
_geom_torsion_atom_site_label_3
_geom_torsion_atom_site_label_4
_geom_torsion
_geom_torsion_site_symmetry_1
_geom_torsion_site_symmetry_2
_geom_torsion_site_symmetry_3
_geom_torsion_site_symmetry_4
_geom_torsion_publ_flag
O3 Lu1 O1 C1 93.1(6) 3 . . . ?
O3 Lu1 O1 C1 -86.9(6) . . . . ?
O2 Lu1 O1 C1 -177.4(6) 3 . . . ?
O2 Lu1 O1 C1 2.6(6) . . . . ?
Lu1 O1 C1 N12 89.4(6) . . . . ?
Lu1 O1 C1 N11 -90.4(6) . . . . ?
O1 C1 N11 C11 -2.3(3) . . . . ?
N12 C1 N11 C11 177.9(2) . . . . ?
O1 C1 N11 C13 179.6(2) . . . . ?
N12 C1 N11 C13 -0.2(4) . . . . ?
C1 N11 C13 C14 -27.4(3) . . . . ?
C11 N11 C13 C14 154.5(2) . . . . ?
N11 C13 C14 C15 51.7(3) . . . . ?
C13 C14 C15 N12 -50.6(3) . . . . ?
O1 C1 N12 C12 4.3(4) . . . . ?
N11 C1 N12 C12 -175.9(2) . . . . ?
O1 C1 N12 C15 -178.1(2) . . . . ?
N11 C1 N12 C15 1.8(4) . . . . ?
C14 C15 N12 C1 24.7(3) . . . . ?
C14 C15 N12 C12 -157.6(2) . . . . ?
O1 Lu1 O2 C2 75.9(7) . . . . ?
O1 Lu1 O2 C2 -104.1(7) 3 . . . ?
O3 Lu1 O2 C2 -14.7(7) 3 . . . ?
O3 Lu1 O2 C2 165.3(7) . . . . ?
Lu1 O2 C2 N22 88.9(7) . . . . ?
Lu1 O2 C2 N21 -93.0(7) . . . . ?
O2 C2 N21 C21 9.7(3) . . . . ?
N22 C2 N21 C21 -172.3(2) . . . . ?
O2 C2 N21 C23 172.5(2) . . . . ?
N22 C2 N21 C23 -9.5(3) . . . . ?
C2 N21 C23 C24 31.9(3) . . . . ?
C21 N21 C23 C24 -164.9(2) . . . . ?
N21 C23 C24 C25 -52.5(3) . . . . ?
C23 C24 C25 N22 52.7(3) . . . . ?
O2 C2 N22 C22 0.5(4) . . . . ?
N21 C2 N22 C22 -177.5(2) . . . . ?
O2 C2 N22 C25 -172.3(2) . . . . ?
N21 C2 N22 C25 9.7(3) . . . . ?
C24 C25 N22 C2 -32.3(3) . . . . ?
C24 C25 N22 C22 154.5(2) . . . . ?
O1 Lu1 O3 C3 173.4(9) . . . . ?
O1 Lu1 O3 C3 -6.6(9) 3 . . . ?
O2 Lu1 O3 C3 -98.2(9) 3 . . . ?
O2 Lu1 O3 C3 81.8(9) . . . . ?
Lu1 O3 C3 N32 101.2(8) . . . . ?
Lu1 O3 C3 N31 -79.2(9) . . . . ?
O3 C3 N31 C31 2.5(4) . . . . ?
N32 C3 N31 C31 -177.9(2) . . . . ?
O3 C3 N31 C33 174.3(2) . . . . ?
N32 C3 N31 C33 -6.2(4) . . . . ?
C3 N31 C33 C34 35.6(3) . . . . ?
C31 N31 C33 C34 -152.5(2) . . . . ?
N31 C33 C34 C35 -56.0(3) . . . . ?
C33 C34 C35 N32 49.4(3) . . . . ?
O3 C3 N32 C32 -3.9(3) . . . . ?
N31 C3 N32 C32 176.6(2) . . . . ?
O3 C3 N32 C35 178.1(2) . . . . ?
N31 C3 N32 C35 -1.5(4) . . . . ?
C34 C35 N32 C3 -21.5(3) . . . . ?
C34 C35 N32 C32 160.3(2) . . . . ?
